data_2218350
loop_
_publ_author_name
'Xu, Hong-Wu'
'Li, Jin-Xia'
'Li, Yin-Hua'

_publ_section_title
;
 Bis[4-(2-hydroxy-3-methoxybenzylideneamino)phenyl] ether
;
_journal_coeditor_code CF2200
_journal_issue 6
_journal_name_full 'Acta Crystallographica Section E'
_journal_page_first o1145
_journal_paper_doi 10.1107/S1600536808014980
_journal_volume 64
_journal_year 2008
_chemical_formula_iupac 'C28 H24 N2 O5'
_chemical_formula_moiety 'C28 H24 N2 O5'
_chemical_formula_sum 'C28 H24 N2 O5'
_chemical_formula_weight 468.49
_chemical_name_systematic
;
Bis[4-(2-hydroxy-3-methoxybenzylideneamino)phenyl] ether
;
_space_group_IT_number 15
_symmetry_cell_setting monoclinic
_symmetry_space_group_name_Hall '-C 2yc'
_symmetry_space_group_name_H-M 'C 1 2/c 1'
_atom_sites_solution_hydrogens geom
_atom_sites_solution_primary direct
_atom_sites_solution_secondary difmap
_audit_creation_method SHELXL-97
_cell_angle_alpha 90.00
_cell_angle_beta 92.760(8)
_cell_angle_gamma 90.00
_cell_formula_units_Z 4
_cell_length_a 15.585(7)
_cell_length_b 7.578(4)
_cell_length_c 19.859(9)
_cell_measurement_reflns_used 2635
_cell_measurement_temperature 173(2)
_cell_measurement_theta_max 25.07
_cell_measurement_theta_min 1.65
_cell_volume 2342.7(19)
_computing_cell_refinement 'SAINT (Bruker, 2001)'
_computing_data_collection 'SMART (Bruker, 2001)'
_computing_data_reduction 'SAINT (Bruker, 2001)'
_computing_molecular_graphics 'SHELXTL (Sheldrick, 2008)'
_computing_publication_material 'SHELXTL (Sheldrick, 2008)'
_computing_structure_refinement 'SHELXL97 (Sheldrick, 2008)'
_computing_structure_solution 'SHELXS97 (Sheldrick, 2008)'
_diffrn_ambient_temperature 173(2)
_diffrn_measured_fraction_theta_full 0.995
_diffrn_measured_fraction_theta_max 0.995
_diffrn_measurement_device_type 'Bruker SMART CCD'
_diffrn_measurement_method \w
_diffrn_radiation_monochromator graphite
_diffrn_radiation_source 'fine-focus sealed tube'
_diffrn_radiation_type MoK\a
_diffrn_radiation_wavelength 0.71073
_diffrn_reflns_av_R_equivalents 0.0347
_diffrn_reflns_av_sigmaI/netI 0.0332
_diffrn_reflns_limit_h_max 19
_diffrn_reflns_limit_h_min -20
_diffrn_reflns_limit_k_max 9
_diffrn_reflns_limit_k_min -9
_diffrn_reflns_limit_l_max 25
_diffrn_reflns_limit_l_min -22
_diffrn_reflns_number 8736
_diffrn_reflns_theta_full 27.49
_diffrn_reflns_theta_max 27.49
_diffrn_reflns_theta_min 2.62
_diffrn_standards_number 0
_exptl_absorpt_coefficient_mu 0.092
_exptl_absorpt_correction_T_max 0.9818
_exptl_absorpt_correction_T_min 0.9729
_exptl_absorpt_correction_type none
_exptl_crystal_colour Colourless
_exptl_crystal_density_diffrn 1.328
_exptl_crystal_density_method 'not measured'
_exptl_crystal_description prism
_exptl_crystal_F_000 984
_exptl_crystal_size_max 0.30
_exptl_crystal_size_mid 0.20
_exptl_crystal_size_min 0.20
_refine_diff_density_max 0.148
_refine_diff_density_min -0.135
_refine_ls_extinction_method none
_refine_ls_goodness_of_fit_ref 1.108
_refine_ls_hydrogen_treatment mixed
_refine_ls_matrix_type full
_refine_ls_number_parameters 165
_refine_ls_number_reflns 2689
_refine_ls_number_restraints 0
_refine_ls_restrained_S_all 1.108
_refine_ls_R_factor_all 0.0860
_refine_ls_R_factor_gt 0.0615
_refine_ls_shift/su_max 0.001
_refine_ls_shift/su_mean 0.000
_refine_ls_structure_factor_coef Fsqd
_refine_ls_weighting_details 'calc w=1/[\s^2^(Fo^2^)+(0.0739P)^2^+0.5764P] where P=(Fo^2^+2Fc^2^)/3'
_refine_ls_weighting_scheme calc
_refine_ls_wR_factor_gt 0.1472
_refine_ls_wR_factor_ref 0.1656
_reflns_number_gt 2016
_reflns_number_total 2689
_reflns_threshold_expression I>2\s(I)
_cod_data_source_file cf2200.cif
_cod_data_source_block I
_cod_depositor_comments
;
The following automatic conversions were performed:
'_symmetry_cell_setting' value 'Monoclinic' changed to 'monoclinic'
according to '/home/saulius/struct/CIF-dictionaries/cif_core.dic'
dictionary named 'cif_core.dic' version 2.4.1 from 2010-06-29.

Automatic conversion script
Id: cif_fix_enum 1527 2010-12-29 10:47:43Z saulius 

The following automatic conversions were performed:

'_symmetry_cell_setting' value 'Monoclinic' changed to 'monoclinic'
according to /home/saulius/struct/CIF-dictionaries/cif_core.dic
dictionary named 'cif_core.dic' version 2.4.1 from 2010-06-29.

Automatic conversion script
Id: cif_fix_values 1715 2011-07-08 13:25:40Z adriana 
;
_cod_original_sg_symbol_H-M 'C 2/c'
_cod_database_code 2218350
_cod_database_fobs_code 2218350

loop_
_symmetry_equiv_pos_as_xyz
'x, y, z'
'-x, y, -z+1/2'
'x+1/2, y+1/2, z'
'-x+1/2, y+1/2, -z+1/2'
'-x, -y, -z'
'x, -y, z-1/2'
'-x+1/2, -y+1/2, -z'
'x+1/2, -y+1/2, z-1/2'

loop_
_atom_site_type_symbol
_atom_site_label
_atom_site_fract_x
_atom_site_fract_y
_atom_site_fract_z
_atom_site_U_iso_or_equiv
_atom_site_adp_type
_atom_site_calc_flag
_atom_site_refinement_flags
_atom_site_occupancy
N N1 0.88064(10) 0.0091(2) 0.52377(7) 0.0561(4) Uani d . 1
O O1 1.0000 -0.3717(3) 0.7500 0.0694(6) Uani d S 1
O O2 0.78593(9) 0.02484(16) 0.41186(7) 0.0660(4) Uani d . 1
H H3 0.8101 -0.0219 0.4461 0.079 Uiso calc R 1
C C4 0.91503(11) -0.0853(3) 0.58068(8) 0.0527(5) Uani d . 1
C C13 0.80476(12) 0.1980(2) 0.41092(9) 0.0521(4) Uani d . 1
O O3 0.71769(10) 0.21180(19) 0.31172(8) 0.0739(5) Uani d . 1
C C12 0.77074(13) 0.3000(2) 0.35765(10) 0.0572(5) Uani d . 1
C C3 0.98968(12) -0.0344(3) 0.61733(9) 0.0574(5) Uani d . 1
H H8 1.0210 0.0659 0.6036 0.069 Uiso calc R 1
C C6 0.90099(13) -0.3309(3) 0.65622(10) 0.0610(5) Uani d . 1
H H9 0.8709 -0.4333 0.6694 0.073 Uiso calc R 1
C C5 0.87355(12) -0.2368(3) 0.59967(10) 0.0591(5) Uani d . 1
H H10 0.8250 -0.2772 0.5733 0.071 Uiso calc R 1
C C8 0.85726(12) 0.2774(2) 0.46152(10) 0.0564(5) Uani d . 1
C C2 1.01805(12) -0.1291(3) 0.67334(9) 0.0581(5) Uani d . 1
H H12 1.0689 -0.0941 0.6981 0.070 Uiso calc R 1
C C7 0.89139(13) 0.1765(3) 0.51873(10) 0.0602(5) Uani d . 1
C C1 0.97295(13) -0.2738(3) 0.69341(9) 0.0562(5) Uani d . 1
C C11 0.79102(15) 0.4744(3) 0.35347(12) 0.0718(6) Uani d . 1
H H15 0.7685 0.5426 0.3165 0.086 Uiso calc R 1
C C14 0.66750(17) 0.3156(3) 0.26521(12) 0.0825(7) Uani d . 1
H H16A 0.6388 0.4096 0.2895 0.124 Uiso calc R 1
H H16B 0.6243 0.2408 0.2418 0.124 Uiso calc R 1
H H16C 0.7048 0.3679 0.2322 0.124 Uiso calc R 1
C C9 0.87598(16) 0.4578(3) 0.45639(12) 0.0744(6) Uani d . 1
H H17 0.9110 0.5138 0.4905 0.089 Uiso calc R 1
C C10 0.84410(17) 0.5530(3) 0.40260(14) 0.0825(7) Uani d . 1
H H18 0.8584 0.6743 0.3988 0.099 Uiso calc R 1
H H4 0.9250(14) 0.249(3) 0.5555(12) 0.082(7) Uiso d . 1

loop_
_atom_site_aniso_label
_atom_site_aniso_U_11
_atom_site_aniso_U_22
_atom_site_aniso_U_33
_atom_site_aniso_U_12
_atom_site_aniso_U_13
_atom_site_aniso_U_23
N1 0.0574(9) 0.0669(10) 0.0438(8) -0.0043(8) 0.0010(7) -0.0009(7)
O1 0.0892(14) 0.0622(12) 0.0554(11) 0.000 -0.0097(10) 0.000
O2 0.0793(10) 0.0517(7) 0.0653(9) -0.0103(7) -0.0143(7) 0.0074(6)
C4 0.0519(10) 0.0664(11) 0.0400(9) -0.0021(8) 0.0041(7) -0.0068(8)
C13 0.0562(10) 0.0481(10) 0.0528(10) -0.0019(8) 0.0097(8) 0.0000(8)
O3 0.0880(11) 0.0637(9) 0.0679(9) 0.0048(7) -0.0170(8) 0.0087(7)
C12 0.0614(11) 0.0546(11) 0.0561(11) 0.0051(9) 0.0081(9) 0.0020(9)
C3 0.0554(10) 0.0723(12) 0.0448(10) -0.0124(9) 0.0057(8) -0.0027(9)
C6 0.0654(12) 0.0565(11) 0.0610(12) -0.0098(9) 0.0007(10) -0.0014(9)
C5 0.0557(11) 0.0639(11) 0.0566(11) -0.0071(9) -0.0074(9) -0.0077(9)
C8 0.0591(11) 0.0536(10) 0.0571(11) 0.0004(8) 0.0091(9) -0.0054(8)
C2 0.0528(10) 0.0767(13) 0.0446(10) -0.0101(9) -0.0009(8) -0.0068(9)
C7 0.0628(12) 0.0658(12) 0.0521(11) -0.0022(10) 0.0030(9) -0.0116(9)
C1 0.0614(11) 0.0625(11) 0.0443(10) 0.0019(9) -0.0013(8) -0.0048(8)
C11 0.0819(15) 0.0571(12) 0.0768(14) 0.0050(11) 0.0087(12) 0.0074(11)
C14 0.1016(18) 0.0836(15) 0.0610(13) 0.0289(13) -0.0081(12) 0.0036(11)
C9 0.0833(15) 0.0583(12) 0.0814(15) -0.0083(11) 0.0010(12) -0.0145(11)
C10 0.1018(18) 0.0466(11) 0.0993(19) -0.0044(12) 0.0076(15) 0.0029(12)

loop_
_atom_type_symbol
_atom_type_description
_atom_type_scat_dispersion_real
_atom_type_scat_dispersion_imag
_atom_type_scat_source
C C 0.0033 0.0016 'International Tables Vol C Tables 4.2.6.8 and 6.1.1.4'
H H 0.0000 0.0000 'International Tables Vol C Tables 4.2.6.8 and 6.1.1.4'
N N 0.0061 0.0033 'International Tables Vol C Tables 4.2.6.8 and 6.1.1.4'
O O 0.0106 0.0060 'International Tables Vol C Tables 4.2.6.8 and 6.1.1.4'

loop_
_geom_angle_atom_site_label_1
_geom_angle_atom_site_label_2
_geom_angle_atom_site_label_3
_geom_angle_site_symmetry_1
_geom_angle
C7 N1 C4 . 120.94(16)
C1 O1 C1 2_756 115.8(2)
C13 O2 H3 . 109.5
C5 C4 C3 . 118.51(17)
C5 C4 N1 . 118.23(16)
C3 C4 N1 . 123.24(18)
O2 C13 C12 . 118.43(17)
O2 C13 C8 . 121.98(16)
C12 C13 C8 . 119.59(17)
C12 O3 C14 . 117.23(17)
C11 C12 O3 . 124.41(18)
C11 C12 C13 . 120.21(19)
O3 C12 C13 . 115.39(17)
C2 C3 C4 . 120.22(18)
C2 C3 H8 . 119.9
C4 C3 H8 . 119.9
C5 C6 C1 . 118.99(19)
C5 C6 H9 . 120.5
C1 C6 H9 . 120.5
C4 C5 C6 . 121.44(17)
C4 C5 H10 . 119.3
C6 C5 H10 . 119.3
C13 C8 C9 . 118.89(19)
C13 C8 C7 . 121.02(17)
C9 C8 C7 . 120.09(18)
C1 C2 C3 . 120.11(17)
C1 C2 H12 . 119.9
C3 C2 H12 . 119.9
N1 C7 C8 . 122.55(17)
N1 C7 H4 . 122.3(12)
C8 C7 H4 . 115.2(12)
C2 C1 C6 . 120.57(17)
C2 C1 O1 . 121.33(16)
C6 C1 O1 . 118.06(18)
C12 C11 C10 . 120.5(2)
C12 C11 H15 . 119.8
C10 C11 H15 . 119.8
O3 C14 H16A . 109.5
O3 C14 H16B . 109.5
H16A C14 H16B . 109.5
O3 C14 H16C . 109.5
H16A C14 H16C . 109.5
H16B C14 H16C . 109.5
C10 C9 C8 . 120.2(2)
C10 C9 H17 . 119.9
C8 C9 H17 . 119.9
C9 C10 C11 . 120.5(2)
C9 C10 H18 . 119.7
C11 C10 H18 . 119.7

loop_
_geom_bond_atom_site_label_1
_geom_bond_atom_site_label_2
_geom_bond_site_symmetry_2
_geom_bond_distance
N1 C7 . 1.284(3)
N1 C4 . 1.421(2)
O1 C1 2_756 1.394(2)
O1 C1 . 1.394(2)
O2 C13 . 1.345(2)
O2 H3 . 0.840
C4 C5 . 1.379(3)
C4 C3 . 1.397(3)
C13 C12 . 1.394(3)
C13 C8 . 1.401(3)
O3 C12 . 1.375(2)
O3 C14 . 1.419(2)
C12 C11 . 1.363(3)
C3 C2 . 1.379(3)
C3 H8 . 0.950
C6 C5 . 1.381(3)
C6 C1 . 1.382(3)
C6 H9 . 0.950
C5 H10 . 0.950
C8 C9 . 1.402(3)
C8 C7 . 1.449(3)
C2 C1 . 1.372(3)
C2 H12 . 0.950
C7 H4 . 1.04(2)
C11 C10 . 1.383(3)
C11 H15 . 0.950
C14 H16A . 0.980
C14 H16B . 0.980
C14 H16C . 0.980
C9 C10 . 1.363(3)
C9 H17 . 0.950
C10 H18 . 0.950

loop_
_geom_hbond_atom_site_label_D
_geom_hbond_atom_site_label_H
_geom_hbond_atom_site_label_A
_geom_hbond_distance_DH
_geom_hbond_distance_HA
_geom_hbond_distance_DA
_geom_hbond_angle_DHA
_geom_hbond_publ_flag
O2 H3 N1 0.84 1.87 2.611(2) 147 yes
